data_2229922
loop_
_publ_author_name
'W\"ohlert, Susanne'
'Wriedt, Mario'
'Jess, Inke'
'N\"ather, Christian'

_publ_section_title
;
 Poly[aquabis(\m-formato-\k^2^<i>O</i>:<i>O</i>')(\m-pyrazine-\k^2^<i>N</i>:<i>N</i>')nickel(II)]
;
_journal_coeditor_code BT5501
_journal_issue 5
_journal_name_full 'Acta Crystallographica Section E'
_journal_page_first m532
_journal_paper_doi 10.1107/S1600536811011913
_journal_volume 67
_journal_year 2011
_chemical_formula_iupac '[Ni (C H O2)2 (C4 H4 N2) (H2 O)]'
_chemical_formula_moiety 'C6 H8 N2 Ni O5'
_chemical_formula_sum 'C6 H8 N2 Ni O5'
_chemical_formula_weight 246.85
_chemical_name_systematic
;
Poly[aquabis(\m-formato-\k^2^<i>O</i>:<i>O</i>')(\m-
pyrazine-\k^2^<i>N</i>:<i>N</i>')nickel(II)]
;
_space_group_IT_number 14
_symmetry_cell_setting monoclinic
_symmetry_space_group_name_Hall '-P 2ybc'
_symmetry_space_group_name_H-M 'P 1 21/c 1'
_atom_sites_solution_hydrogens geom
_atom_sites_solution_primary direct
_atom_sites_solution_secondary difmap
_audit_creation_method SHELXL-97
_cell_angle_alpha 90.00
_cell_angle_beta 98.971(4)
_cell_angle_gamma 90.00
_cell_formula_units_Z 4
_cell_length_a 7.8169(4)
_cell_length_b 7.0077(3)
_cell_length_c 15.6586(7)
_cell_measurement_reflns_used 15596
_cell_measurement_temperature 293(2)
_cell_measurement_theta_max 29.25
_cell_measurement_theta_min 2.64
_cell_volume 847.26(7)
_computing_cell_refinement 'X-AREA (Stoe, 2008)'
_computing_data_collection 'X-AREA (Stoe, 2008)'
_computing_data_reduction 'X-AREA (Stoe, 2008)'
_computing_molecular_graphics 'XP in SHELXTL (Sheldrick, 2008)'
_computing_publication_material
;
XP in SHELXTL (Sheldrick, 2008) and DIAMOND (Brandenburg, 2011)
;
_computing_structure_refinement 'SHELXL97 (Sheldrick, 2008)'
_computing_structure_solution 'SHELXS97 (Sheldrick, 2008)'
_diffrn_ambient_temperature 293(2)
_diffrn_measured_fraction_theta_full 0.991
_diffrn_measured_fraction_theta_max 0.991
_diffrn_measurement_device_type 'Stoe IPDS-2'
_diffrn_measurement_method 'omega scan'
_diffrn_radiation_monochromator graphite
_diffrn_radiation_source 'fine-focus sealed tube'
_diffrn_radiation_type MoK\a
_diffrn_radiation_wavelength 0.71073
_diffrn_reflns_av_R_equivalents 0.0360
_diffrn_reflns_av_sigmaI/netI 0.0168
_diffrn_reflns_limit_h_max 10
_diffrn_reflns_limit_h_min -10
_diffrn_reflns_limit_k_max 9
_diffrn_reflns_limit_k_min -9
_diffrn_reflns_limit_l_max 21
_diffrn_reflns_limit_l_min -21
_diffrn_reflns_number 15596
_diffrn_reflns_theta_full 29.25
_diffrn_reflns_theta_max 29.25
_diffrn_reflns_theta_min 2.64
_diffrn_standards_decay_% 0
_diffrn_standards_interval_time 0
_diffrn_standards_number 0
_exptl_absorpt_coefficient_mu 2.288
_exptl_absorpt_correction_T_max 0.770
_exptl_absorpt_correction_T_min 0.658
_exptl_absorpt_correction_type numerical
_exptl_absorpt_process_details '(X-SHAPE and X-RED32; Stoe, 2008)'
_exptl_crystal_colour 'light blue'
_exptl_crystal_density_diffrn 1.935
_exptl_crystal_density_method 'not measured'
_exptl_crystal_description block
_exptl_crystal_F_000 504
_exptl_crystal_size_max 0.19
_exptl_crystal_size_mid 0.15
_exptl_crystal_size_min 0.12
_refine_diff_density_max 0.471
_refine_diff_density_min -0.297
_refine_ls_extinction_coef 0.0158(13)
_refine_ls_extinction_expression Fc^*^=kFc[1+0.001xFc^2^\l^3^/sin(2\q)]^-1/4^
_refine_ls_extinction_method SHELXL
_refine_ls_goodness_of_fit_ref 1.103
_refine_ls_hydrogen_treatment constr
_refine_ls_matrix_type full
_refine_ls_number_parameters 128
_refine_ls_number_reflns 2291
_refine_ls_number_restraints 0
_refine_ls_restrained_S_all 1.103
_refine_ls_R_factor_all 0.0291
_refine_ls_R_factor_gt 0.0245
_refine_ls_shift/su_max 0.001
_refine_ls_shift/su_mean 0.000
_refine_ls_structure_factor_coef Fsqd
_refine_ls_weighting_details 'calc w=1/[\s^2^(Fo^2^)+(0.0250P)^2^+0.4622P] where P=(Fo^2^+2Fc^2^)/3'
_refine_ls_weighting_scheme calc
_refine_ls_wR_factor_gt 0.0567
_refine_ls_wR_factor_ref 0.0586
_reflns_number_gt 2091
_reflns_number_total 2291
_reflns_threshold_expression >2\s(I)
_cod_data_source_file bt5501.cif
_cod_data_source_block I
_cod_original_sg_symbol_H-M 'P 21/c'
_cod_database_code 2229922
_cod_database_fobs_code 2229922

loop_
_symmetry_equiv_pos_as_xyz
'x, y, z'
'-x, y+1/2, -z+1/2'
'-x, -y, -z'
'x, -y-1/2, z-1/2'

loop_
_atom_site_type_symbol
_atom_site_label
_atom_site_fract_x
_atom_site_fract_y
_atom_site_fract_z
_atom_site_U_iso_or_equiv
_atom_site_adp_type
_atom_site_calc_flag
_atom_site_refinement_flags
_atom_site_occupancy
_atom_site_disorder_assembly
_atom_site_disorder_group
Ni Ni1 0.30005(2) 0.25657(3) 0.649349(11) 0.01731(8) Uani d . 1 . .
N N1 0.41659(17) 0.10169(18) 0.55756(8) 0.0205(2) Uani d . 1 . .
C C1 0.3337(2) 0.0453(2) 0.48084(10) 0.0250(3) Uani d . 1 . .
H H1 0.2169 0.0747 0.4654 0.030 Uiso calc R 1 . .
C C2 0.5831(2) 0.0558(2) 0.57642(10) 0.0257(3) Uani d . 1 . .
H H2 0.6452 0.0925 0.6294 0.031 Uiso calc R 1 . .
N N11 0.12229(17) 0.39364(18) 0.55394(8) 0.0209(2) Uani d . 1 . .
C C11 -0.0463(2) 0.3831(2) 0.55924(11) 0.0241(3) Uani d . 1 . .
H H11 -0.0827 0.3027 0.6001 0.029 Uiso calc R 1 . .
C C12 0.1684(2) 0.5112(2) 0.49450(10) 0.0234(3) Uani d . 1 . .
H H12 0.2847 0.5224 0.4891 0.028 Uiso calc R 1 . .
O O21 0.11734(15) 0.04433(16) 0.65066(8) 0.0275(3) Uani d . 1 . .
O O22 0.0548(2) -0.25397(17) 0.67969(12) 0.0434(4) Uani d . 1 . .
C C21 0.1545(2) -0.1280(2) 0.66185(12) 0.0279(3) Uani d . 1 . .
H H21 0.2693 -0.1604 0.6602 0.042 Uiso d R 1 . .
O O31 0.46637(15) 0.11818(18) 0.74213(8) 0.0282(3) Uani d . 1 . .
O O32 0.51992(15) -0.03704(17) 0.86756(7) 0.0260(2) Uani d . 1 . .
C C31 0.4364(2) 0.0746(2) 0.81445(11) 0.0258(3) Uani d . 1 . .
H H31 0.3479 0.1347 0.8375 0.039 Uiso d R 1 . .
O O41 0.18980(15) 0.40396(16) 0.73925(7) 0.0241(2) Uani d . 1 . .
H H1O 0.1126 0.3547 0.7617 0.036 Uiso d R 1 . .
H H2O 0.1500 0.5093 0.7246 0.036 Uiso d R 1 . .

loop_
_atom_site_aniso_label
_atom_site_aniso_U_11
_atom_site_aniso_U_22
_atom_site_aniso_U_33
_atom_site_aniso_U_12
_atom_site_aniso_U_13
_atom_site_aniso_U_23
Ni1 0.01857(11) 0.01683(11) 0.01653(11) 0.00177(7) 0.00272(7) 0.00092(7)
N1 0.0220(6) 0.0203(6) 0.0198(6) 0.0012(5) 0.0049(5) -0.0023(5)
C1 0.0200(7) 0.0306(8) 0.0238(7) 0.0045(6) 0.0020(6) -0.0043(6)
C2 0.0230(7) 0.0321(8) 0.0212(7) 0.0019(6) 0.0007(6) -0.0070(6)
N11 0.0214(6) 0.0199(6) 0.0206(6) 0.0019(5) 0.0007(5) 0.0018(5)
C11 0.0233(7) 0.0245(7) 0.0243(7) 0.0000(6) 0.0030(6) 0.0059(6)
C12 0.0194(7) 0.0258(7) 0.0248(7) 0.0013(6) 0.0029(6) 0.0035(6)
O21 0.0261(6) 0.0184(5) 0.0390(7) -0.0001(4) 0.0077(5) 0.0045(5)
O22 0.0477(8) 0.0184(6) 0.0720(11) 0.0009(5) 0.0340(8) 0.0041(6)
C21 0.0283(8) 0.0206(7) 0.0372(9) 0.0027(6) 0.0128(7) 0.0011(6)
O31 0.0273(6) 0.0356(6) 0.0218(5) 0.0097(5) 0.0043(5) 0.0080(5)
O32 0.0296(6) 0.0276(6) 0.0208(5) 0.0089(5) 0.0039(4) 0.0040(4)
C31 0.0286(8) 0.0266(8) 0.0227(7) 0.0087(6) 0.0054(6) 0.0020(6)
O41 0.0264(6) 0.0208(5) 0.0271(6) 0.0015(4) 0.0101(4) -0.0002(4)

loop_
_atom_type_symbol
_atom_type_description
_atom_type_scat_dispersion_real
_atom_type_scat_dispersion_imag
_atom_type_scat_source
C C 0.0033 0.0016 'International Tables Vol C Tables 4.2.6.8 and 6.1.1.4'
H H 0.0000 0.0000 'International Tables Vol C Tables 4.2.6.8 and 6.1.1.4'
N N 0.0061 0.0033 'International Tables Vol C Tables 4.2.6.8 and 6.1.1.4'
O O 0.0106 0.0060 'International Tables Vol C Tables 4.2.6.8 and 6.1.1.4'
Ni Ni 0.3393 1.1124 'International Tables Vol C Tables 4.2.6.8 and 6.1.1.4'

loop_
_geom_angle_atom_site_label_1
_geom_angle_atom_site_label_2
_geom_angle_atom_site_label_3
_geom_angle_site_symmetry_1
_geom_angle_site_symmetry_3
_geom_angle
_geom_angle_publ_flag
O31 Ni1 O41 . . 92.30(5) ?
O31 Ni1 O32 . 2_656 93.04(5) ?
O41 Ni1 O32 . 2_656 95.94(5) ?
O31 Ni1 O21 . . 90.89(5) ?
O41 Ni1 O21 . . 89.46(5) ?
O32 Ni1 O21 2_656 . 173.18(5) ?
O31 Ni1 N11 . . 178.28(5) ?
O41 Ni1 N11 . . 87.46(5) ?
O32 Ni1 N11 2_656 . 88.68(5) ?
O21 Ni1 N11 . . 87.40(5) ?
O31 Ni1 N1 . . 86.89(5) ?
O41 Ni1 N1 . . 179.19(5) ?
O32 Ni1 N1 2_656 . 84.14(5) ?
O21 Ni1 N1 . . 90.52(5) ?
N11 Ni1 N1 . . 93.35(5) ?
C2 N1 C1 . . 116.76(13) ?
C2 N1 Ni1 . . 118.93(11) ?
C1 N1 Ni1 . . 124.31(10) ?
N1 C1 C2 . 3_656 121.65(14) ?
N1 C1 H1 . . 119.2 ?
C2 C1 H1 3_656 . 119.2 ?
N1 C2 C1 . 3_656 121.59(15) ?
N1 C2 H2 . . 119.2 ?
C1 C2 H2 3_656 . 119.2 ?
C12 N11 C11 . . 117.00(13) ?
C12 N11 Ni1 . . 123.80(11) ?
C11 N11 Ni1 . . 118.62(10) ?
N11 C11 C12 . 3_566 121.75(14) ?
N11 C11 H11 . . 119.1 ?
C12 C11 H11 3_566 . 119.1 ?
N11 C12 C11 . 3_566 121.25(14) ?
N11 C12 H12 . . 119.4 ?
C11 C12 H12 3_566 . 119.4 ?
C21 O21 Ni1 . . 123.54(11) ?
O22 C21 O21 . . 125.53(16) ?
O22 C21 H21 . . 118.4 ?
O21 C21 H21 . . 115.9 ?
C31 O31 Ni1 . . 125.64(11) ?
C31 O32 Ni1 . 2_646 130.50(10) ?
O31 C31 O32 . . 127.86(15) ?
O31 C31 H31 . . 120.4 ?
O32 C31 H31 . . 111.6 ?
Ni1 O41 H1O . . 120.0 ?
Ni1 O41 H2O . . 116.4 ?
H1O O41 H2O . . 103.1 ?

loop_
_geom_bond_atom_site_label_1
_geom_bond_atom_site_label_2
_geom_bond_site_symmetry_2
_geom_bond_distance
_geom_bond_publ_flag
Ni1 O31 . 2.0378(11) ?
Ni1 O41 . 2.0420(11) ?
Ni1 O32 2_656 2.0636(11) ?
Ni1 O21 . 2.0643(12) ?
Ni1 N11 . 2.1066(13) ?
Ni1 N1 . 2.1171(12) ?
N1 C2 . 1.328(2) ?
N1 C1 . 1.333(2) ?
C1 C2 3_656 1.382(2) ?
C1 H1 . 0.9300 ?
C2 C1 3_656 1.382(2) ?
C2 H2 . 0.9300 ?
N11 C12 . 1.334(2) ?
N11 C11 . 1.335(2) ?
C11 C12 3_566 1.385(2) ?
C11 H11 . 0.9300 ?
C12 C11 3_566 1.385(2) ?
C12 H12 . 0.9300 ?
O21 C21 . 1.2479(19) ?
O22 C21 . 1.238(2) ?
C21 H21 . 0.9300 ?
O31 C31 . 1.230(2) ?
O32 C31 . 1.2492(19) ?
O32 Ni1 2_646 2.0636(11) ?
C31 H31 . 0.9299 ?
O41 H1O . 0.8200 ?
O41 H2O . 0.8200 ?
